data_2212262
loop_
_publ_author_name
'Singh, N. K.'
'Butcher, Ray J.'
'Tripathi, Pratibha'
'Srivastava, Ajay K.'
'Bharty, Manoj Kumar'

_publ_section_title
;
 5-Phenyl-1,3,4-oxadiazole-2(3<i>H</i>)-thione
;
_journal_coeditor_code KJ2029
_journal_issue 2
_journal_name_full 'Acta Crystallographica Section E'
_journal_page_first o782
_journal_page_last o784
_journal_paper_doi 10.1107/S1600536806052238
_journal_volume 63
_journal_year 2007
_chemical_formula_iupac 'C8 H6 N2 O S'
_chemical_formula_moiety 'C8 H6 N2 O S'
_chemical_formula_sum 'C8 H6 N2 O S'
_chemical_formula_weight 178.21
_chemical_name_systematic
;
5-Phenyl-1,3,4-oxadiazole-2(3H)-thione
;
_space_group_IT_number 14
_symmetry_cell_setting monoclinic
_symmetry_space_group_name_Hall '-P 2yn'
_symmetry_space_group_name_H-M 'P 1 21/n 1'
_atom_sites_solution_hydrogens geom
_atom_sites_solution_primary direct
_atom_sites_solution_secondary difmap
_audit_creation_method SHELXL97
_cell_angle_alpha 90.00
_cell_angle_beta 103.845(5)
_cell_angle_gamma 90.00
_cell_formula_units_Z 4
_cell_length_a 11.3414(15)
_cell_length_b 4.6589(16)
_cell_length_c 16.0242(7)
_cell_measurement_reflns_used 3166
_cell_measurement_temperature 298(2)
_cell_measurement_theta_max 30.57
_cell_measurement_theta_min 3.70
_cell_volume 822.1(3)
_computing_cell_refinement APEX2
_computing_data_collection 'APEX2 (Bruker, 2006)'
_computing_data_reduction APEX2
_computing_molecular_graphics SHELXTL
_computing_publication_material SHELXTL
_computing_structure_refinement SHELXTL
_computing_structure_solution 'SHELXTL (Bruker, 2000)'
_diffrn_ambient_temperature 298(2)
_diffrn_measured_fraction_theta_full 0.986
_diffrn_measured_fraction_theta_max 0.904
_diffrn_measurement_device_type 'Bruker APEXII CCD area-detector'
_diffrn_measurement_method '\f and \w'
_diffrn_radiation_monochromator graphite
_diffrn_radiation_source 'fine-focus sealed tube'
_diffrn_radiation_type MoK\a
_diffrn_radiation_wavelength 0.71073
_diffrn_reflns_av_R_equivalents 0.0340
_diffrn_reflns_av_sigmaI/netI 0.0222
_diffrn_reflns_limit_h_max 15
_diffrn_reflns_limit_h_min -15
_diffrn_reflns_limit_k_max 6
_diffrn_reflns_limit_k_min -6
_diffrn_reflns_limit_l_max 22
_diffrn_reflns_limit_l_min -22
_diffrn_reflns_number 12966
_diffrn_reflns_theta_full 25.00
_diffrn_reflns_theta_max 30.73
_diffrn_reflns_theta_min 1.99
_diffrn_standards_decay_% 0
_diffrn_standards_number 0
_exptl_absorpt_coefficient_mu 0.340
_exptl_absorpt_correction_T_max 0.9766
_exptl_absorpt_correction_T_min 0.7748
_exptl_absorpt_correction_type multi-scan
_exptl_absorpt_process_details '(SADABS; Sheldrick, 1996)'
_exptl_crystal_colour colourless
_exptl_crystal_density_diffrn 1.440
_exptl_crystal_density_method 'not measured'
_exptl_crystal_description plate
_exptl_crystal_F_000 368
_exptl_crystal_size_max 0.79
_exptl_crystal_size_mid 0.23
_exptl_crystal_size_min 0.07
_refine_diff_density_max 0.269
_refine_diff_density_min -0.206
_refine_ls_extinction_method none
_refine_ls_goodness_of_fit_ref 1.006
_refine_ls_hydrogen_treatment constr
_refine_ls_matrix_type full
_refine_ls_number_parameters 110
_refine_ls_number_reflns 2888
_refine_ls_number_restraints 0
_refine_ls_restrained_S_all 1.006
_refine_ls_R_factor_all 0.0490
_refine_ls_R_factor_gt 0.0395
_refine_ls_shift/su_max 0.001
_refine_ls_shift/su_mean 0.000
_refine_ls_structure_factor_coef Fsqd
_refine_ls_weighting_details 'calc w = 1/[\s^2^(Fo^2^)+(0.0696P)^2^] where P=(Fo^2^+2Fc^2^)/3'
_refine_ls_weighting_scheme calc
_refine_ls_wR_factor_gt 0.1006
_refine_ls_wR_factor_ref 0.1057
_reflns_number_gt 2386
_reflns_number_total 2888
_reflns_threshold_expression I>2\s(I)
_cod_data_source_file kj2029.cif
_cod_data_source_block I
_cod_depositor_comments
;
The following automatic conversions were performed:
'_symmetry_cell_setting' value 'Monoclinic' changed to 'monoclinic'
according to '/home/saulius/struct/CIF-dictionaries/cif_core.dic'
dictionary named 'cif_core.dic' version 2.4.1 from 2010-06-29.

Automatic conversion script
Id: cif_fix_enum 1527 2010-12-29 10:47:43Z saulius 

The following automatic conversions were performed:

'_symmetry_cell_setting' value 'Monoclinic' changed to 'monoclinic'
according to /home/saulius/struct/CIF-dictionaries/cif_core.dic
dictionary named 'cif_core.dic' version 2.4.1 from 2010-06-29.

Automatic conversion script
Id: cif_fix_values 1715 2011-07-08 13:25:40Z adriana 
;
_cod_original_sg_symbol_H-M 'P 21/n'
_cod_database_code 2212262
_cod_database_fobs_code 2212262

loop_
_symmetry_equiv_pos_as_xyz
'x, y, z'
'-x+1/2, y+1/2, -z+1/2'
'-x, -y, -z'
'x-1/2, -y-1/2, z-1/2'

loop_
_atom_site_type_symbol
_atom_site_label
_atom_site_fract_x
_atom_site_fract_y
_atom_site_fract_z
_atom_site_U_iso_or_equiv
_atom_site_adp_type
_atom_site_calc_flag
_atom_site_refinement_flags
_atom_site_occupancy
S S1 0.68387(3) 1.03196(9) 0.45854(2) 0.04557(13) Uani d . 1
O O1 0.60441(7) 0.6440(2) 0.33504(6) 0.0379(2) Uani d . 1
C C1 0.49558(11) 0.2792(3) 0.23604(8) 0.0372(3) Uani d . 1
C C7 0.50227(11) 0.4791(3) 0.30667(9) 0.0374(3) Uani d . 1
C C8 0.58430(11) 0.8025(3) 0.40210(8) 0.0375(3) Uani d . 1
N N1 0.42105(12) 0.5232(3) 0.34905(9) 0.0477(3) Uani d . 1
C C6 0.59515(12) 0.2282(4) 0.20132(10) 0.0454(3) Uani d . 1
H H6A 0.6678 0.3252 0.2226 0.055 Uiso calc R 1
N N2 0.47371(10) 0.7277(3) 0.40827(8) 0.0475(3) Uani d . 1
H H2B 0.4386 0.7996 0.4455 0.057 Uiso calc R 1
C C5 0.58552(15) 0.0333(4) 0.13530(10) 0.0531(4) Uani d . 1
H H5A 0.6521 -0.0037 0.1126 0.064 Uiso calc R 1
C C2 0.38610(12) 0.1370(4) 0.20291(10) 0.0470(3) Uani d . 1
H H2A 0.3193 0.1714 0.2257 0.056 Uiso calc R 1
C C4 0.47638(15) -0.1079(4) 0.10273(10) 0.0544(4) Uani d . 1
H H4A 0.4702 -0.2389 0.0581 0.065 Uiso calc R 1
C C3 0.37748(16) -0.0554(4) 0.13593(11) 0.0536(4) Uani d . 1
H H3A 0.3045 -0.1496 0.1133 0.064 Uiso calc R 1

loop_
_atom_site_aniso_label
_atom_site_aniso_U_11
_atom_site_aniso_U_22
_atom_site_aniso_U_33
_atom_site_aniso_U_12
_atom_site_aniso_U_13
_atom_site_aniso_U_23
S1 0.04042(19) 0.0496(2) 0.0479(2) -0.00313(15) 0.01284(15) -0.00394(16)
O1 0.0333(4) 0.0403(5) 0.0424(5) 0.0001(4) 0.0134(4) -0.0003(4)
C1 0.0347(6) 0.0375(7) 0.0395(6) 0.0024(5) 0.0092(5) 0.0031(5)
C7 0.0303(5) 0.0392(7) 0.0431(6) 0.0015(5) 0.0093(5) 0.0041(6)
C8 0.0378(6) 0.0369(7) 0.0396(6) 0.0051(5) 0.0125(5) 0.0047(5)
N1 0.0366(6) 0.0552(8) 0.0547(7) -0.0038(5) 0.0174(5) -0.0099(6)
C6 0.0361(6) 0.0533(9) 0.0487(7) -0.0028(6) 0.0136(6) -0.0039(6)
N2 0.0400(6) 0.0553(8) 0.0522(7) -0.0027(6) 0.0211(5) -0.0110(6)
C5 0.0478(8) 0.0624(11) 0.0543(9) 0.0004(7) 0.0227(7) -0.0050(8)
C2 0.0351(6) 0.0533(9) 0.0538(8) -0.0028(6) 0.0130(6) -0.0025(7)
C4 0.0616(10) 0.0552(10) 0.0466(8) -0.0018(8) 0.0131(7) -0.0085(7)
C3 0.0478(8) 0.0555(10) 0.0546(9) -0.0086(7) 0.0069(7) -0.0066(7)

loop_
_atom_type_symbol
_atom_type_description
_atom_type_scat_dispersion_real
_atom_type_scat_dispersion_imag
_atom_type_scat_source
C C 0.0033 0.0016 'International Tables Vol C Tables 4.2.6.8 and 6.1.1.4'
H H 0.0000 0.0000 'International Tables Vol C Tables 4.2.6.8 and 6.1.1.4'
N N 0.0061 0.0033 'International Tables Vol C Tables 4.2.6.8 and 6.1.1.4'
O O 0.0106 0.0060 'International Tables Vol C Tables 4.2.6.8 and 6.1.1.4'
S S 0.1246 0.1234 'International Tables Vol C Tables 4.2.6.8 and 6.1.1.4'

loop_
_geom_angle_atom_site_label_1
_geom_angle_atom_site_label_2
_geom_angle_atom_site_label_3
_geom_angle
C8 O1 C7 106.03(10)
C6 C1 C2 119.97(14)
C6 C1 C7 121.59(12)
C2 C1 C7 118.44(12)
N1 C7 O1 112.96(12)
N1 C7 C1 127.12(13)
O1 C7 C1 119.92(12)
N2 C8 O1 104.77(12)
N2 C8 S1 131.38(12)
O1 C8 S1 123.86(10)
C7 N1 N2 103.14(12)
C5 C6 C1 119.71(14)
C5 C6 H6A 120.1
C1 C6 H6A 120.1
C8 N2 N1 113.09(12)
C8 N2 H2B 123.5
N1 N2 H2B 123.5
C6 C5 C4 120.02(15)
C6 C5 H5A 120.0
C4 C5 H5A 120.0
C3 C2 C1 119.60(14)
C3 C2 H2A 120.2
C1 C2 H2A 120.2
C3 C4 C5 120.48(15)
C3 C4 H4A 119.8
C5 C4 H4A 119.8
C4 C3 C2 120.20(15)
C4 C3 H3A 119.9
C2 C3 H3A 119.9

loop_
_geom_bond_atom_site_label_1
_geom_bond_atom_site_label_2
_geom_bond_distance
_geom_bond_publ_flag
S1 C8 1.6574(15) y
O1 C8 1.3672(16) y
O1 C7 1.3739(16) y
C1 C6 1.3936(19) ?
C1 C2 1.3953(19) ?
C1 C7 1.454(2) ?
C7 N1 1.2850(19) y
C8 N2 1.3281(17) y
N1 N2 1.3761(18) y
C6 C5 1.378(2) ?
C6 H6A 0.9300 ?
N2 H2B 0.8600 ?
C5 C4 1.389(2) ?
C5 H5A 0.9300 ?
C2 C3 1.384(2) ?
C2 H2A 0.9300 ?
C4 C3 1.373(2) ?
C4 H4A 0.9300 ?
C3 H3A 0.9300 ?

loop_
_geom_hbond_atom_site_label_D
_geom_hbond_atom_site_label_H
_geom_hbond_atom_site_label_A
_geom_hbond_site_symmetry_A
_geom_hbond_distance_DH
_geom_hbond_distance_HA
_geom_hbond_distance_DA
_geom_hbond_angle_DHA
N2 H2B S1 3_676 0.86 2.44 3.2907(13) 172.6

loop_
_geom_torsion_atom_site_label_1
_geom_torsion_atom_site_label_2
_geom_torsion_atom_site_label_3
_geom_torsion_atom_site_label_4
_geom_torsion
C8 O1 C7 N1 0.75(15)
C8 O1 C7 C1 -178.73(11)
C6 C1 C7 N1 -172.88(15)
C2 C1 C7 N1 7.2(2)
C6 C1 C7 O1 6.5(2)
C2 C1 C7 O1 -173.42(13)
C7 O1 C8 N2 -1.02(14)
C7 O1 C8 S1 179.01(10)
O1 C7 N1 N2 -0.13(16)
C1 C7 N1 N2 179.30(13)
C2 C1 C6 C5 -1.2(2)
C7 C1 C6 C5 178.92(14)
O1 C8 N2 N1 1.02(17)
S1 C8 N2 N1 -179.02(12)
C7 N1 N2 C8 -0.58(18)
C1 C6 C5 C4 1.0(3)
C6 C1 C2 C3 0.4(2)
C7 C1 C2 C3 -179.69(14)
C6 C5 C4 C3 -0.1(3)
C5 C4 C3 C2 -0.6(3)
C1 C2 C3 C4 0.5(3)

loop_
_cod_related_entry_id
_cod_related_entry_database
_cod_related_entry_code
1 ChemSpider 642445
